data_4116251
loop_
_publ_author_name
'Claire Wilson'
'Bo B. Iversen'
'Jacob Overgaard'
'Finn K. Larsen'
'Guang Wu'
'Sergiu P. Palii'
'Grigore A. Timco'
'Nicolae V. Gerbeleu'

_publ_section_title
;
 Multi-Temperature Crystallographic Studies of Mixed-Valence Polynuclear
 Complexes; Valence Trapping Process in the Trinuclear Oxo-Bridged Iron
 Compound, [Fe3O(O2CC(CH3)3)6(C5H5N)3]
;
_journal_name_full 'Journal of the American Chemical Society'
_journal_page_first 11370
_journal_page_last 11379
_journal_paper_doi 10.1021/ja994162a
_journal_volume 122
_journal_year 2000
_chemical_formula_sum 'C45 H69 Fe3 N3 O13'
_chemical_formula_weight 1027.58
_chemical_name_systematic
; 
 ? 
;
_space_group_IT_number 4
_symmetry_cell_setting monoclinic
_symmetry_space_group_name_Hall 'P 2yb'
_symmetry_space_group_name_H-M 'P 1 21 1'
_atom_sites_solution_hydrogens geom
_atom_sites_solution_primary direct
_atom_sites_solution_secondary difmap
_audit_creation_method SHELXL-97
_cell_angle_alpha 90.00
_cell_angle_beta 106.880(2)
_cell_angle_gamma 90.00
_cell_formula_units_Z 2
_cell_length_a 11.7650(10)
_cell_length_b 20.159(2)
_cell_length_c 12.0140(10)
_cell_measurement_reflns_used 718
_cell_measurement_temperature 240(2)
_cell_measurement_theta_max 21.13
_cell_measurement_theta_min 14.90
_cell_volume 2726.6(4)
_computing_cell_refinement 'Bruker SMART'
_computing_data_collection 'Bruker SMART'
_computing_data_reduction 'Bruker SAINT'
_computing_structure_refinement 'SHELXL-97 (Sheldrick, 1997)'
_computing_structure_solution 'SHELXS-97 (Sheldrick, 1990)'
_diffrn_ambient_temperature 240(2)
_diffrn_measured_fraction_theta_full 0.929
_diffrn_measured_fraction_theta_max 0.929
_diffrn_measurement_device_type 'Bruker SMART CCD'
_diffrn_measurement_method 'narrow /w-scans'
_diffrn_radiation_monochromator graphite
_diffrn_radiation_source 'fine-focus sealed tube'
_diffrn_radiation_type MoK\a
_diffrn_radiation_wavelength 0.71073
_diffrn_reflns_av_R_equivalents 0.0556
_diffrn_reflns_av_sigmaI/netI 0.0892
_diffrn_reflns_limit_h_max 15
_diffrn_reflns_limit_h_min -16
_diffrn_reflns_limit_k_max 28
_diffrn_reflns_limit_k_min -28
_diffrn_reflns_limit_l_max 16
_diffrn_reflns_limit_l_min -17
_diffrn_reflns_number 34305
_diffrn_reflns_theta_full 30.45
_diffrn_reflns_theta_max 30.45
_diffrn_reflns_theta_min 1.77
_exptl_absorpt_coefficient_mu 0.844
_exptl_absorpt_correction_T_max 0.533
_exptl_absorpt_correction_T_min 0.479
_exptl_absorpt_correction_type empirical
_exptl_absorpt_process_details XPREP
_exptl_crystal_colour 'red brown'
_exptl_crystal_density_diffrn 1.252
_exptl_crystal_description 'irregular block'
_exptl_crystal_F_000 1084
_exptl_crystal_size_max 0.38
_exptl_crystal_size_mid 0.31
_exptl_crystal_size_min 0.24
_refine_diff_density_max 0.405
_refine_diff_density_min -0.326
_refine_diff_density_rms 0.060
_refine_ls_abs_structure_details 'Flack H D (1983), Acta Cryst. A39, 876-881'
_refine_ls_abs_structure_Flack -0.007(15)
_refine_ls_extinction_method none
_refine_ls_goodness_of_fit_ref 1.166
_refine_ls_hydrogen_treatment noref
_refine_ls_matrix_type full
_refine_ls_number_parameters 527
_refine_ls_number_reflns 14891
_refine_ls_number_restraints 31
_refine_ls_restrained_S_all 1.165
_refine_ls_R_factor_all 0.1294
_refine_ls_R_factor_gt 0.0579
_refine_ls_shift/su_max 0.032
_refine_ls_shift/su_mean 0.001
_refine_ls_structure_factor_coef Fsqd
_refine_ls_weighting_details 'calc w=1/[\s^2^(Fo^2^)+(0.0400P)^2^+0.0000P] where P=(Fo^2^+2Fc^2^)/3'
_refine_ls_weighting_scheme calc
_refine_ls_wR_factor_gt 0.1061
_refine_ls_wR_factor_ref 0.1205
_reflns_number_gt 8283
_reflns_number_total 14891
_reflns_threshold_expression >2sigma(I)
_cod_data_source_file ja994162a_10.cif
_cod_data_source_block fe240m
_cod_database_code 4116251

loop_
_symmetry_equiv_pos_as_xyz
'x, y, z'
'-x, y+1/2, -z'

loop_
_atom_site_label
_atom_site_type_symbol
_atom_site_fract_x
_atom_site_fract_y
_atom_site_fract_z
_atom_site_U_iso_or_equiv
_atom_site_adp_type
_atom_site_occupancy
_atom_site_symmetry_multiplicity
_atom_site_calc_flag
_atom_site_refinement_flags
_atom_site_disorder_assembly
_atom_site_disorder_group
Fe1 Fe 0.87423(5) 0.17428(7) 0.26077(5) 0.04452(15) Uani 1 1 d . . .
Fe2 Fe 0.74036(5) 0.03470(7) 0.28224(5) 0.04475(15) Uani 1 1 d . . .
Fe3 Fe 0.57672(5) 0.16571(7) 0.17401(5) 0.04585(15) Uani 1 1 d . . .
O1 O 0.7325(2) 0.12333(14) 0.2410(2) 0.0410(6) Uani 1 1 d . . .
O11 O 0.9645(3) 0.13727(16) 0.4214(3) 0.0590(8) Uani 1 1 d . . .
O12 O 0.8609(3) 0.04770(15) 0.4427(2) 0.0586(8) Uani 1 1 d . . .
O22 O 0.8755(3) 0.00927(15) 0.2195(3) 0.0612(8) Uani 1 1 d . . .
O21 O 0.9580(3) 0.10280(16) 0.1850(3) 0.0642(9) Uani 1 1 d . . .
O31 O 0.6072(3) 0.03868(16) 0.3553(3) 0.0579(7) Uani 1 1 d . . .
O32 O 0.5102(3) 0.13416(16) 0.3111(3) 0.0609(8) Uani 1 1 d . . .
O41 O 0.6283(3) -0.00072(15) 0.1305(3) 0.0588(8) Uani 1 1 d . . .
O42 O 0.5036(3) 0.08394(17) 0.0758(3) 0.0662(9) Uani 1 1 d . . .
O51 O 0.6252(3) 0.20201(17) 0.0322(3) 0.0622(9) Uani 1 1 d . . .
O52 O 0.8199(3) 0.21968(16) 0.1034(2) 0.0580(8) Uani 1 1 d . . .
O61 O 0.6223(3) 0.25275(15) 0.2654(3) 0.0588(8) Uani 1 1 d . . .
O62 O 0.8174(3) 0.25106(15) 0.3449(3) 0.0562(8) Uani 1 1 d . . .
N101 N 1.0352(3) 0.23785(19) 0.2765(3) 0.0514(9) Uani 1 1 d . . .
N201 N 0.7490(3) -0.07269(19) 0.3373(3) 0.0552(9) Uani 1 1 d . . .
N301 N 0.4027(3) 0.21207(19) 0.0838(3) 0.0540(9) Uani 1 1 d . . .
C10 C 0.9419(4) 0.0903(2) 0.4803(4) 0.0477(10) Uani 1 1 d . A .
C13 C 1.0167(3) 0.08471(17) 0.6054(3) 0.0549(11) Uani 1 1 d D . .
C14 C 1.1470(4) 0.0835(5) 0.6050(9) 0.0979(16) Uiso 0.653(6) 1 d PD A 1
H14A H 1.1606 0.0452 0.5631 0.147 Uiso 0.653(6) 1 calc PR A 1
H14B H 1.1976 0.0816 0.6836 0.147 Uiso 0.653(6) 1 calc PR A 1
H14C H 1.1642 0.1229 0.5681 0.147 Uiso 0.653(6) 1 calc PR A 1
C15 C 1.0057(9) 0.1484(3) 0.6711(8) 0.0979(16) Uiso 0.653(6) 1 d PD A 1
H15A H 1.0529 0.1445 0.7508 0.147 Uiso 0.653(6) 1 calc PR A 1
H15B H 0.9240 0.1552 0.6680 0.147 Uiso 0.653(6) 1 calc PR A 1
H15C H 1.0331 0.1855 0.6358 0.147 Uiso 0.653(6) 1 calc PR A 1
C16 C 0.9870(9) 0.0236(3) 0.6676(8) 0.0979(16) Uiso 0.653(6) 1 d PD A 1
H16A H 0.9960 -0.0157 0.6258 0.147 Uiso 0.653(6) 1 calc PR A 1
H16B H 0.9066 0.0266 0.6707 0.147 Uiso 0.653(6) 1 calc PR A 1
H16C H 1.0399 0.0215 0.7452 0.147 Uiso 0.653(6) 1 calc PR A 1
C14A C 1.0537(17) 0.0135(4) 0.6447(16) 0.0979(16) Uiso 0.347(6) 1 d PD A 2
H14D H 0.9868 -0.0155 0.6168 0.147 Uiso 0.347(6) 1 calc PR A 2
H14E H 1.0808 0.0119 0.7281 0.147 Uiso 0.347(6) 1 calc PR A 2
H14F H 1.1165 -0.0003 0.6139 0.147 Uiso 0.347(6) 1 calc PR A 2
C15A C 1.1187(12) 0.1348(7) 0.6446(15) 0.0979(16) Uiso 0.347(6) 1 d PD A 2
H15D H 1.0893 0.1787 0.6218 0.147 Uiso 0.347(6) 1 calc PR A 2
H15E H 1.1795 0.1241 0.6088 0.147 Uiso 0.347(6) 1 calc PR A 2
H15F H 1.1512 0.1329 0.7276 0.147 Uiso 0.347(6) 1 calc PR A 2
C16A C 0.9388(14) 0.1153(9) 0.6745(14) 0.0979(16) Uiso 0.347(6) 1 d PD A 2
H16D H 0.9150 0.1591 0.6458 0.147 Uiso 0.347(6) 1 calc PR A 2
H16E H 0.9831 0.1177 0.7553 0.147 Uiso 0.347(6) 1 calc PR A 2
H16F H 0.8696 0.0883 0.6657 0.147 Uiso 0.347(6) 1 calc PR A 2
C20 C 0.9442(4) 0.0417(2) 0.1780(4) 0.0482(10) Uani 1 1 d . B .
C23 C 1.0152(4) 0.0019(2) 0.1134(5) 0.0775(16) Uani 1 1 d D . .
C24 C 0.9771(15) -0.0709(3) 0.0942(16) 0.132(2) Uiso 0.464(5) 1 d PD B 1
H24A H 0.9705 -0.0894 0.1657 0.197 Uiso 0.464(5) 1 calc PR B 1
H24B H 1.0353 -0.0953 0.0691 0.197 Uiso 0.464(5) 1 calc PR B 1
H24C H 0.9017 -0.0737 0.0358 0.197 Uiso 0.464(5) 1 calc PR B 1
C25 C 1.0132(16) 0.0344(8) -0.0026(9) 0.132(2) Uiso 0.464(5) 1 d PD B 1
H25A H 1.0431 0.0789 0.0112 0.197 Uiso 0.464(5) 1 calc PR B 1
H25B H 0.9332 0.0353 -0.0528 0.197 Uiso 0.464(5) 1 calc PR B 1
H25C H 1.0621 0.0093 -0.0388 0.197 Uiso 0.464(5) 1 calc PR B 1
C26 C 1.1485(6) 0.0076(9) 0.1759(14) 0.132(2) Uiso 0.464(5) 1 d PD B 1
H26A H 1.1690 0.0534 0.1928 0.197 Uiso 0.464(5) 1 calc PR B 1
H26B H 1.1929 -0.0098 0.1268 0.197 Uiso 0.464(5) 1 calc PR B 1
H26C H 1.1672 -0.0172 0.2472 0.197 Uiso 0.464(5) 1 calc PR B 1
C24A C 0.9286(11) -0.0321(7) 0.0085(9) 0.132(2) Uiso 0.536(5) 1 d PD B 2
H24D H 0.8855 0.0010 -0.0447 0.197 Uiso 0.536(5) 1 calc PR B 2
H24E H 0.8740 -0.0590 0.0344 0.197 Uiso 0.536(5) 1 calc PR B 2
H24F H 0.9723 -0.0596 -0.0300 0.197 Uiso 0.536(5) 1 calc PR B 2
C25A C 1.1051(11) 0.0426(6) 0.0716(13) 0.132(2) Uiso 0.536(5) 1 d PD B 2
H25D H 1.0645 0.0777 0.0216 0.197 Uiso 0.536(5) 1 calc PR B 2
H25E H 1.1439 0.0143 0.0295 0.197 Uiso 0.536(5) 1 calc PR B 2
H25F H 1.1633 0.0613 0.1375 0.197 Uiso 0.536(5) 1 calc PR B 2
C26A C 1.0839(12) -0.0501(6) 0.2003(10) 0.132(2) Uiso 0.536(5) 1 d PD B 2
H26D H 1.1304 -0.0284 0.2697 0.197 Uiso 0.536(5) 1 calc PR B 2
H26E H 1.1354 -0.0745 0.1662 0.197 Uiso 0.536(5) 1 calc PR B 2
H26F H 1.0288 -0.0800 0.2194 0.197 Uiso 0.536(5) 1 calc PR B 2
C30 C 0.5415(4) 0.0835(2) 0.3738(4) 0.0479(10) Uani 1 1 d . C .
C33 C 0.4973(4) 0.07494(19) 0.4792(4) 0.0677(13) Uani 1 1 d D . .
C34 C 0.5609(9) 0.0205(5) 0.5636(8) 0.0981(16) Uiso 0.565(6) 1 d PD C 1
H34A H 0.5687 -0.0185 0.5205 0.147 Uiso 0.565(6) 1 calc PR C 1
H34B H 0.5155 0.0100 0.6160 0.147 Uiso 0.565(6) 1 calc PR C 1
H34C H 0.6383 0.0358 0.6071 0.147 Uiso 0.565(6) 1 calc PR C 1
C35 C 0.3758(6) 0.0421(6) 0.4267(9) 0.0981(16) Uiso 0.565(6) 1 d PD C 1
H35A H 0.3861 0.0008 0.3912 0.147 Uiso 0.565(6) 1 calc PR C 1
H35B H 0.3262 0.0709 0.3691 0.147 Uiso 0.565(6) 1 calc PR C 1
H35C H 0.3390 0.0341 0.4871 0.147 Uiso 0.565(6) 1 calc PR C 1
C36 C 0.4788(11) 0.1408(4) 0.5355(10) 0.0981(16) Uiso 0.565(6) 1 d PD C 1
H36A H 0.4400 0.1718 0.4760 0.147 Uiso 0.565(6) 1 calc PR C 1
H36B H 0.5545 0.1583 0.5793 0.147 Uiso 0.565(6) 1 calc PR C 1
H36C H 0.4305 0.1334 0.5864 0.147 Uiso 0.565(6) 1 calc PR C 1
C34A C 0.6115(8) 0.0709(8) 0.5811(9) 0.0981(16) Uiso 0.435(6) 1 d PD C 2
H34D H 0.6559 0.1112 0.5852 0.147 Uiso 0.435(6) 1 calc PR C 2
H34E H 0.6585 0.0341 0.5694 0.147 Uiso 0.435(6) 1 calc PR C 2
H34F H 0.5914 0.0648 0.6524 0.147 Uiso 0.435(6) 1 calc PR C 2
C35A C 0.4377(13) 0.0085(4) 0.4896(14) 0.0981(16) Uiso 0.435(6) 1 d PD C 2
H35D H 0.4895 -0.0272 0.4831 0.147 Uiso 0.435(6) 1 calc PR C 2
H35E H 0.3643 0.0050 0.4285 0.147 Uiso 0.435(6) 1 calc PR C 2
H35F H 0.4222 0.0061 0.5636 0.147 Uiso 0.435(6) 1 calc PR C 2
C36A C 0.4247(12) 0.1342(5) 0.5009(14) 0.0981(16) Uiso 0.435(6) 1 d PD C 2
H36D H 0.4667 0.1746 0.4974 0.147 Uiso 0.435(6) 1 calc PR C 2
H36E H 0.4128 0.1300 0.5763 0.147 Uiso 0.435(6) 1 calc PR C 2
H36F H 0.3490 0.1350 0.4425 0.147 Uiso 0.435(6) 1 calc PR C 2
C40 C 0.5416(4) 0.0285(2) 0.0597(4) 0.0528(10) Uani 1 1 d . D .
C43 C 0.4798(4) -0.0082(2) -0.0514(4) 0.0766(16) Uani 1 1 d D . .
C44 C 0.4230(7) -0.0705(3) -0.0172(8) 0.1078(17) Uiso 0.763(6) 1 d PD D 1
H44A H 0.4820 -0.0951 0.0399 0.162 Uiso 0.763(6) 1 calc PR D 1
H44B H 0.3912 -0.0976 -0.0848 0.162 Uiso 0.763(6) 1 calc PR D 1
H44C H 0.3602 -0.0577 0.0146 0.162 Uiso 0.763(6) 1 calc PR D 1
C45 C 0.3914(7) 0.0362(4) -0.1389(7) 0.1078(17) Uiso 0.763(6) 1 d PD D 1
H45A H 0.4320 0.0746 -0.1553 0.162 Uiso 0.763(6) 1 calc PR D 1
H45B H 0.3295 0.0498 -0.1066 0.162 Uiso 0.763(6) 1 calc PR D 1
H45C H 0.3575 0.0119 -0.2095 0.162 Uiso 0.763(6) 1 calc PR D 1
C46 C 0.5741(7) -0.0287(5) -0.1102(8) 0.1078(17) Uiso 0.763(6) 1 d PD D 1
H46A H 0.6101 0.0103 -0.1312 0.162 Uiso 0.763(6) 1 calc PR D 1
H46B H 0.5373 -0.0541 -0.1788 0.162 Uiso 0.763(6) 1 calc PR D 1
H46C H 0.6339 -0.0551 -0.0573 0.162 Uiso 0.763(6) 1 calc PR D 1
C44A C 0.535(2) -0.0704(9) -0.088(3) 0.1078(17) Uiso 0.237(6) 1 d PD D 2
H44D H 0.4837 -0.0864 -0.1610 0.162 Uiso 0.237(6) 1 calc PR D 2
H44E H 0.5437 -0.1041 -0.0300 0.162 Uiso 0.237(6) 1 calc PR D 2
H44F H 0.6111 -0.0596 -0.0973 0.162 Uiso 0.237(6) 1 calc PR D 2
C45A C 0.3445(5) -0.0037(14) -0.077(3) 0.1078(17) Uiso 0.237(6) 1 d PD D 2
H45D H 0.3225 0.0411 -0.0657 0.162 Uiso 0.237(6) 1 calc PR D 2
H45E H 0.3193 -0.0326 -0.0249 0.162 Uiso 0.237(6) 1 calc PR D 2
H45F H 0.3070 -0.0169 -0.1557 0.162 Uiso 0.237(6) 1 calc PR D 2
C46A C 0.466(3) 0.0365(12) -0.1578(16) 0.1078(17) Uiso 0.237(6) 1 d PD D 2
H46D H 0.4354 0.0789 -0.1442 0.162 Uiso 0.237(6) 1 calc PR D 2
H46E H 0.4126 0.0162 -0.2249 0.162 Uiso 0.237(6) 1 calc PR D 2
H46F H 0.5423 0.0425 -0.1708 0.162 Uiso 0.237(6) 1 calc PR D 2
C50 C 0.7242(4) 0.2180(2) 0.0216(3) 0.0438(10) Uani 1 1 d . E .
C53 C 0.7330(4) 0.23607(19) -0.0972(4) 0.0585(12) Uani 1 1 d D . .
C54 C 0.7781(9) 0.1726(4) -0.1405(9) 0.1023(16) Uiso 0.559(4) 1 d PD E 1
H54A H 0.7222 0.1374 -0.1443 0.153 Uiso 0.559(4) 1 calc PR E 1
H54B H 0.8536 0.1605 -0.0879 0.153 Uiso 0.559(4) 1 calc PR E 1
H54C H 0.7869 0.1802 -0.2165 0.153 Uiso 0.559(4) 1 calc PR E 1
C55 C 0.8192(9) 0.2941(4) -0.0897(11) 0.1023(16) Uiso 0.559(4) 1 d PD E 1
H55A H 0.8956 0.2826 -0.0380 0.153 Uiso 0.559(4) 1 calc PR E 1
H55B H 0.7893 0.3327 -0.0608 0.153 Uiso 0.559(4) 1 calc PR E 1
H55C H 0.8268 0.3032 -0.1657 0.153 Uiso 0.559(4) 1 calc PR E 1
C56 C 0.6122(6) 0.2544(6) -0.1819(8) 0.1023(16) Uiso 0.559(4) 1 d PD E 1
H56A H 0.5580 0.2181 -0.1878 0.153 Uiso 0.559(4) 1 calc PR E 1
H56B H 0.6216 0.2636 -0.2571 0.153 Uiso 0.559(4) 1 calc PR E 1
H56C H 0.5814 0.2930 -0.1538 0.153 Uiso 0.559(4) 1 calc PR E 1
C54A C 0.8599(6) 0.2411(8) -0.1067(13) 0.1023(16) Uiso 0.441(4) 1 d PD E 2
H54D H 0.9072 0.2677 -0.0439 0.153 Uiso 0.441(4) 1 calc PR E 2
H54E H 0.8582 0.2614 -0.1795 0.153 Uiso 0.441(4) 1 calc PR E 2
H54F H 0.8937 0.1976 -0.1027 0.153 Uiso 0.441(4) 1 calc PR E 2
C55A C 0.6805(13) 0.3058(4) -0.1266(13) 0.1023(16) Uiso 0.441(4) 1 d PD E 2
H55D H 0.7269 0.3371 -0.0718 0.153 Uiso 0.441(4) 1 calc PR E 2
H55E H 0.6001 0.3062 -0.1228 0.153 Uiso 0.441(4) 1 calc PR E 2
H55F H 0.6816 0.3176 -0.2037 0.153 Uiso 0.441(4) 1 calc PR E 2
C56A C 0.6537(11) 0.1912(6) -0.1911(9) 0.1023(16) Uiso 0.441(4) 1 d PD E 2
H56D H 0.5750 0.1903 -0.1827 0.153 Uiso 0.441(4) 1 calc PR E 2
H56E H 0.6858 0.1471 -0.1829 0.153 Uiso 0.441(4) 1 calc PR E 2
H56F H 0.6506 0.2082 -0.2666 0.153 Uiso 0.441(4) 1 calc PR E 2
C60 C 0.7148(4) 0.27053(19) 0.3385(4) 0.0406(9) Uani 1 1 d . . .
C63 C 0.7044(4) 0.3218(2) 0.4303(4) 0.0473(10) Uani 1 1 d . . .
C64 C 0.7639(5) 0.2927(3) 0.5504(5) 0.1012(19) Uiso 1 1 d . . .
H64A H 0.7233 0.2529 0.5606 0.152 Uiso 1 1 calc R . .
H64B H 0.7605 0.3243 0.6091 0.152 Uiso 1 1 calc R . .
H64C H 0.8454 0.2826 0.5571 0.152 Uiso 1 1 calc R . .
C65 C 0.7681(5) 0.3846(3) 0.4129(5) 0.0876(17) Uiso 1 1 d . . .
H65A H 0.8492 0.3744 0.4183 0.131 Uiso 1 1 calc R . .
H65B H 0.7658 0.4163 0.4719 0.131 Uiso 1 1 calc R . .
H65C H 0.7296 0.4029 0.3376 0.131 Uiso 1 1 calc R . .
C66 C 0.5749(5) 0.3346(3) 0.4209(6) 0.0973(19) Uiso 1 1 d . . .
H66A H 0.5378 0.2938 0.4327 0.146 Uiso 1 1 calc R . .
H66B H 0.5352 0.3518 0.3450 0.146 Uiso 1 1 calc R . .
H66C H 0.5696 0.3662 0.4789 0.146 Uiso 1 1 calc R . .
C102 C 1.1431(4) 0.2135(3) 0.2969(4) 0.0701(14) Uani 1 1 d . . .
H10A H 1.1542 0.1685 0.3128 0.084 Uiso 1 1 calc R . .
C103 C 1.2426(5) 0.2520(3) 0.2961(5) 0.0866(18) Uani 1 1 d . . .
H10B H 1.3175 0.2329 0.3112 0.104 Uiso 1 1 calc R . .
C104 C 1.2259(5) 0.3176(3) 0.2725(5) 0.0913(18) Uani 1 1 d . . .
H10C H 1.2896 0.3444 0.2705 0.110 Uiso 1 1 calc R . .
C105 C 1.1143(5) 0.3442(3) 0.2516(5) 0.0804(16) Uani 1 1 d . . .
H10D H 1.1012 0.3893 0.2365 0.096 Uiso 1 1 calc R . .
C106 C 1.0221(4) 0.3025(2) 0.2537(4) 0.0626(13) Uani 1 1 d . . .
H10E H 0.9464 0.3205 0.2382 0.075 Uiso 1 1 calc R . .
C202 C 0.6511(5) -0.1074(2) 0.3290(4) 0.0680(14) Uani 1 1 d . . .
H20A H 0.5779 -0.0868 0.2984 0.082 Uiso 1 1 calc R . .
C203 C 0.6536(6) -0.1730(3) 0.3641(6) 0.0857(17) Uani 1 1 d . . .
H20B H 0.5831 -0.1961 0.3559 0.103 Uiso 1 1 calc R . .
C204 C 0.7600(7) -0.2033(3) 0.4107(6) 0.0935(19) Uani 1 1 d . . .
H20C H 0.7632 -0.2469 0.4369 0.112 Uiso 1 1 calc R . .
C205 C 0.8610(6) -0.1695(3) 0.4186(5) 0.0856(17) Uani 1 1 d . . .
H20D H 0.9345 -0.1901 0.4466 0.103 Uiso 1 1 calc R . .
C206 C 0.8534(4) -0.1026(2) 0.3838(4) 0.0628(13) Uani 1 1 d . . .
H20E H 0.9230 -0.0785 0.3934 0.075 Uiso 1 1 calc R . .
C302 C 0.3972(4) 0.2710(3) 0.0338(5) 0.0732(15) Uani 1 1 d . . .
H30A H 0.4667 0.2958 0.0490 0.088 Uiso 1 1 calc R . .
C303 C 0.2939(5) 0.2982(3) -0.0399(6) 0.0938(19) Uani 1 1 d . . .
H30B H 0.2954 0.3387 -0.0767 0.113 Uiso 1 1 calc R . .
C304 C 0.1929(6) 0.2646(3) -0.0562(6) 0.098(2) Uani 1 1 d . . .
H30C H 0.1218 0.2827 -0.1017 0.118 Uiso 1 1 calc R . .
C305 C 0.1935(5) 0.2047(3) -0.0070(7) 0.113(2) Uani 1 1 d . . .
H30D H 0.1234 0.1807 -0.0191 0.135 Uiso 1 1 calc R . .
C306 C 0.2998(4) 0.1792(3) 0.0618(5) 0.0827(16) Uani 1 1 d . . .
H30E H 0.2997 0.1373 0.0943 0.099 Uiso 1 1 calc R . .

loop_
_atom_site_aniso_label
_atom_site_aniso_U_11
_atom_site_aniso_U_22
_atom_site_aniso_U_33
_atom_site_aniso_U_23
_atom_site_aniso_U_13
_atom_site_aniso_U_12
Fe1 0.0563(3) 0.0399(3) 0.0382(3) 0.0025(3) 0.0149(2) 0.0040(3)
Fe2 0.0509(3) 0.0404(3) 0.0415(3) 0.0016(3) 0.0113(3) -0.0011(3)
Fe3 0.0570(4) 0.0418(3) 0.0389(3) -0.0014(3) 0.0143(3) -0.0045(3)
O1 0.0390(15) 0.0435(15) 0.0394(15) 0.0014(12) 0.0096(12) -0.0005(11)
O11 0.0567(19) 0.0566(18) 0.0570(19) 0.0210(15) 0.0060(15) -0.0098(14)
O12 0.068(2) 0.0484(18) 0.0505(17) 0.0046(14) 0.0035(15) -0.0094(16)
O22 0.069(2) 0.0473(17) 0.079(2) 0.0020(16) 0.0392(19) 0.0034(14)
O21 0.068(2) 0.048(2) 0.083(2) -0.0071(16) 0.0328(18) -0.0042(15)
O31 0.0729(19) 0.0456(16) 0.0656(19) 0.0089(16) 0.0363(16) 0.0010(17)
O32 0.063(2) 0.058(2) 0.067(2) 0.0221(17) 0.0271(16) 0.0067(15)
O41 0.065(2) 0.0497(18) 0.0537(19) -0.0013(15) 0.0041(16) 0.0064(15)
O42 0.062(2) 0.054(2) 0.067(2) -0.0147(17) -0.0065(16) 0.0084(16)
O51 0.0474(19) 0.092(2) 0.0484(18) 0.0128(16) 0.0164(15) 0.0037(16)
O52 0.0545(19) 0.071(2) 0.0426(17) 0.0143(15) 0.0055(15) -0.0128(15)
O61 0.0506(19) 0.0539(19) 0.061(2) -0.0129(15) -0.0014(16) 0.0000(14)
O62 0.0501(19) 0.0551(18) 0.067(2) -0.0160(15) 0.0231(16) -0.0044(14)
N101 0.047(2) 0.058(2) 0.048(2) -0.0008(18) 0.0111(17) 0.0036(18)
N201 0.062(3) 0.045(2) 0.054(2) 0.0068(18) 0.0090(19) -0.0017(19)
N301 0.052(2) 0.052(2) 0.060(2) -0.0065(19) 0.0201(18) -0.0066(17)
C10 0.050(3) 0.045(3) 0.048(3) 0.006(2) 0.015(2) 0.008(2)
C13 0.059(3) 0.049(3) 0.047(3) 0.010(2) -0.001(2) 0.001(2)
C20 0.057(3) 0.039(2) 0.047(2) -0.001(2) 0.013(2) 0.005(2)
C23 0.078(4) 0.071(3) 0.098(4) -0.006(3) 0.048(3) -0.013(3)
C30 0.042(2) 0.053(3) 0.048(3) 0.001(2) 0.013(2) -0.011(2)
C33 0.071(3) 0.068(3) 0.074(3) 0.017(3) 0.038(3) 0.006(2)
C40 0.059(3) 0.049(3) 0.049(3) 0.000(2) 0.012(2) 0.000(2)
C43 0.075(4) 0.067(3) 0.067(3) -0.020(3) -0.012(3) 0.012(3)
C50 0.049(3) 0.041(2) 0.041(2) 0.0031(19) 0.013(2) 0.0040(19)
C53 0.059(3) 0.072(3) 0.042(2) 0.009(2) 0.011(2) 0.000(2)
C60 0.049(3) 0.034(2) 0.041(2) 0.0075(18) 0.016(2) -0.0012(18)
C63 0.051(3) 0.036(2) 0.055(3) -0.005(2) 0.015(2) -0.0002(18)
C102 0.057(3) 0.073(3) 0.076(4) -0.002(3) 0.013(3) 0.001(3)
C103 0.056(3) 0.102(5) 0.104(5) -0.005(4) 0.025(3) -0.010(3)
C104 0.073(4) 0.085(4) 0.109(5) 0.012(4) 0.016(3) -0.027(3)
C105 0.075(4) 0.067(3) 0.096(4) 0.010(3) 0.020(3) -0.016(3)
C106 0.060(3) 0.052(3) 0.074(3) 0.005(3) 0.018(3) -0.002(2)
C202 0.076(4) 0.053(3) 0.072(3) 0.008(3) 0.018(3) -0.013(3)
C203 0.098(5) 0.049(3) 0.111(5) 0.010(3) 0.031(4) -0.020(3)
C204 0.137(6) 0.045(3) 0.106(5) 0.011(3) 0.047(4) -0.001(4)
C205 0.098(5) 0.057(3) 0.103(5) 0.011(3) 0.029(4) 0.009(3)
C206 0.065(3) 0.052(3) 0.069(3) 0.007(2) 0.017(3) 0.004(2)
C302 0.057(3) 0.060(3) 0.104(4) 0.018(3) 0.027(3) 0.004(2)
C303 0.074(4) 0.082(4) 0.115(5) 0.023(4) 0.011(4) 0.019(3)
C304 0.073(4) 0.076(4) 0.122(6) 0.006(4) -0.009(4) 0.017(3)
C305 0.056(4) 0.089(5) 0.173(7) -0.003(5) 0.002(4) -0.008(3)
C306 0.055(3) 0.069(4) 0.117(4) 0.008(4) 0.015(3) 0.000(3)

loop_
_atom_type_symbol
_atom_type_description
_atom_type_scat_dispersion_real
_atom_type_scat_dispersion_imag
_atom_type_scat_source
C C 0.0033 0.0016 'International Tables Vol C Tables 4.2.6.8 and 6.1.1.4'
H H 0.0000 0.0000 'International Tables Vol C Tables 4.2.6.8 and 6.1.1.4'
N N 0.0061 0.0033 'International Tables Vol C Tables 4.2.6.8 and 6.1.1.4'
O O 0.0106 0.0060 'International Tables Vol C Tables 4.2.6.8 and 6.1.1.4'
Fe Fe 0.3463 0.8444 'International Tables Vol C Tables 4.2.6.8 and 6.1.1.4'

loop_
_geom_angle_atom_site_label_1
_geom_angle_atom_site_label_2
_geom_angle_atom_site_label_3
_geom_angle
O1 Fe1 O52 95.68(11)
O1 Fe1 O11 96.65(11)
O52 Fe1 O11 167.48(12)
O1 Fe1 O62 93.94(11)
O52 Fe1 O62 93.36(13)
O11 Fe1 O62 87.99(13)
O1 Fe1 O21 94.57(11)
O52 Fe1 O21 88.05(13)
O11 Fe1 O21 88.78(13)
O62 Fe1 O21 171.19(12)
O1 Fe1 N101 176.93(13)
O52 Fe1 N101 81.45(12)
O11 Fe1 N101 86.27(12)
O62 Fe1 N101 85.19(12)
O21 Fe1 N101 86.43(12)
O1 Fe1 Fe2 29.06(8)
O52 Fe1 Fe2 115.64(8)
O11 Fe1 Fe2 75.10(8)
O62 Fe1 Fe2 112.00(8)
O21 Fe1 Fe2 74.99(8)
N101 Fe1 Fe2 153.72(10)
O1 Fe1 Fe3 30.76(8)
O52 Fe1 Fe3 73.48(8)
O11 Fe1 Fe3 118.78(9)
O62 Fe1 Fe3 74.53(8)
O21 Fe1 Fe3 114.16(9)
N101 Fe1 Fe3 146.40(10)
Fe2 Fe1 Fe3 59.820(17)
O1 Fe2 O31 95.40(12)
O1 Fe2 O22 97.41(12)
O31 Fe2 O22 167.19(13)
O1 Fe2 O41 97.43(12)
O31 Fe2 O41 91.19(13)
O22 Fe2 O41 87.25(14)
O1 Fe2 O12 95.48(11)
O31 Fe2 O12 89.90(13)
O22 Fe2 O12 88.79(13)
O41 Fe2 O12 166.88(12)
O1 Fe2 N201 178.41(13)
O31 Fe2 N201 83.37(13)
O22 Fe2 N201 83.82(13)
O41 Fe2 N201 83.62(12)
O12 Fe2 N201 83.52(12)
O1 Fe2 Fe1 30.17(8)
O31 Fe2 Fe1 117.06(9)
O22 Fe2 Fe1 74.87(9)
O41 Fe2 Fe1 115.52(9)
O12 Fe2 Fe1 75.34(8)
N201 Fe2 Fe1 150.04(10)
O1 Fe2 Fe3 31.16(8)
O31 Fe2 Fe3 72.58(9)
O22 Fe2 Fe3 119.29(9)
O41 Fe2 Fe3 77.11(8)
O12 Fe2 Fe3 115.63(9)
N201 Fe2 Fe3 148.58(10)
Fe1 Fe2 Fe3 61.336(19)
O1 Fe3 O61 94.84(11)
O1 Fe3 O42 94.07(11)
O61 Fe3 O42 170.90(12)
O1 Fe3 O51 92.47(11)
O61 Fe3 O51 92.64(13)
O42 Fe3 O51 88.87(13)
O1 Fe3 O32 93.58(11)
O61 Fe3 O32 86.51(13)
O42 Fe3 O32 91.04(13)
O51 Fe3 O32 173.93(12)
O1 Fe3 N301 175.22(13)
O61 Fe3 N301 87.84(12)
O42 Fe3 N301 83.41(12)
O51 Fe3 N301 83.43(13)
O32 Fe3 N301 90.53(13)
O1 Fe3 Fe2 29.06(8)
O61 Fe3 Fe2 116.09(8)
O42 Fe3 Fe2 71.65(9)
O51 Fe3 Fe2 109.66(9)
O32 Fe3 Fe2 76.03(8)
N301 Fe3 Fe2 151.16(9)
O1 Fe3 Fe1 29.78(8)
O61 Fe3 Fe1 72.73(8)
O42 Fe3 Fe1 116.28(9)
O51 Fe3 Fe1 74.15(8)
O32 Fe3 Fe1 111.24(9)
N301 Fe3 Fe1 149.24(9)
Fe2 Fe3 Fe1 58.844(17)
Fe2 O1 Fe1 120.76(13)
Fe2 O1 Fe3 119.77(13)
Fe1 O1 Fe3 119.46(13)
C10 O11 Fe1 131.8(3)
C10 O12 Fe2 131.8(3)
C20 O22 Fe2 133.4(3)
C20 O21 Fe1 129.9(3)
C30 O31 Fe2 135.1(3)
C30 O32 Fe3 126.8(3)
C40 O41 Fe2 128.4(3)
C40 O42 Fe3 134.4(3)
C50 O51 Fe3 131.3(3)
C50 O52 Fe1 133.0(3)
C60 O61 Fe3 131.8(3)
C60 O62 Fe1 130.6(3)
C102 N101 C106 116.8(4)
C102 N101 Fe1 123.1(3)
C106 N101 Fe1 119.8(3)
C202 N201 C206 117.8(4)
C202 N201 Fe2 121.3(3)
C206 N201 Fe2 120.8(3)
C302 N301 C306 115.6(4)
C302 N301 Fe3 121.0(3)
C306 N301 Fe3 122.7(3)
O11 C10 O12 124.9(4)
O11 C10 C13 117.3(4)
O12 C10 C13 117.8(4)
C10 C13 C15 109.8(5)
C10 C13 C14A 114.0(8)
C15 C13 C14A 133.1(8)
C10 C13 C16 113.3(5)
C15 C13 C16 110.9(6)
C14A C13 C16 35.1(7)
C10 C13 C15A 115.8(8)
C15 C13 C15A 57.7(8)
C14A C13 C15A 113.2(10)
C16 C13 C15A 130.4(8)
C10 C13 C14 107.0(5)
C15 C13 C14 104.4(6)
C14A C13 C14 78.0(8)
C16 C13 C14 111.0(6)
C15A C13 C14 47.0(7)
C10 C13 C16A 104.0(8)
C15 C13 C16A 39.7(7)
C14A C13 C16A 111.7(11)
C16 C13 C16A 78.6(8)
C15A C13 C16A 96.1(10)
C14 C13 C16A 139.7(9)
O21 C20 O22 125.5(4)
O21 C20 C23 118.4(4)
O22 C20 C23 116.1(4)
C20 C23 C24 113.7(7)
C20 C23 C26A 105.8(7)
C24 C23 C26A 61.3(8)
C20 C23 C25 111.9(8)
C24 C23 C25 110.2(10)
C26A C23 C25 140.9(9)
C20 C23 C25A 114.7(7)
C24 C23 C25A 131.4(9)
C26A C23 C25A 108.1(9)
C25 C23 C25A 45.9(7)
C20 C23 C24A 108.8(7)
C24 C23 C24A 49.7(8)
C26A C23 C24A 110.3(8)
C25 C23 C24A 67.2(9)
C25A C23 C24A 109.0(9)
C20 C23 C26 110.2(7)
C24 C23 C26 111.0(10)
C26A C23 C26 57.1(8)
C25 C23 C26 99.0(9)
C25A C23 C26 54.3(7)
C24A C23 C26 140.9(9)
O31 C30 O32 124.7(4)
O31 C30 C33 116.6(4)
O32 C30 C33 118.8(4)
C30 C33 C35A 116.3(7)
C30 C33 C36 113.5(5)
C35A C33 C36 126.4(8)
C30 C33 C34 114.5(5)
C35A C33 C34 57.8(7)
C36 C33 C34 115.6(7)
C30 C33 C36A 113.4(7)
C35A C33 C36A 112.1(8)
C36 C33 C36A 25.1(7)
C34 C33 C36A 129.3(8)
C30 C33 C34A 103.9(6)
C35A C33 C34A 101.7(8)
C36 C33 C34A 84.1(7)
C34 C33 C34A 44.6(6)
C36A C33 C34A 107.9(9)
C30 C33 C35 102.2(5)
C35A C33 C35 42.6(6)
C36 C33 C35 108.7(7)
C34 C33 C35 100.4(7)
C36A C33 C35 84.7(7)
C34A C33 C35 143.1(8)
O42 C40 O41 124.8(4)
O42 C40 C43 118.4(4)
O41 C40 C43 116.8(4)
C40 C43 C45 112.1(5)
C40 C43 C44A 121.3(12)
C45 C43 C44A 122.5(12)
C40 C43 C44 107.4(5)
C45 C43 C44 113.6(6)
C44A C43 C44 70.2(12)
C40 C43 C46A 110.7(12)
C45 C43 C46A 36.9(10)
C44A C43 C46A 100.9(16)
C44 C43 C46A 139.1(12)
C40 C43 C45A 110.6(12)
C45 C43 C45A 51.1(11)
C44A C43 C45A 119.4(16)
C44 C43 C45A 66.0(12)
C46A C43 C45A 87.1(15)
C40 C43 C46 108.1(5)
C45 C43 C46 106.2(6)
C44A C43 C46 39.2(11)
C44 C43 C46 109.4(6)
C46A C43 C46 71.9(12)
C45A C43 C46 140.5(12)
O51 C50 O52 125.1(4)
O51 C50 C53 118.8(4)
O52 C50 C53 116.1(4)
C50 C53 C56A 111.1(6)
C50 C53 C56 112.4(5)
C56A C53 C56 53.5(7)
C50 C53 C55 110.9(5)
C56A C53 C55 138.0(8)
C56 C53 C55 109.0(7)
C50 C53 C54A 115.1(6)
C56A C53 C54A 112.5(8)
C56 C53 C54A 132.0(8)
C55 C53 C54A 46.5(6)
C50 C53 C54 104.2(5)
C56A C53 C54 56.9(6)
C56 C53 C54 108.7(6)
C55 C53 C54 111.6(7)
C54A C53 C54 65.8(7)
C50 C53 C55A 107.8(6)
C56A C53 C55A 104.6(8)
C56 C53 C55A 52.6(6)
C55 C53 C55A 62.0(7)
C54A C53 C55A 104.9(8)
C54 C53 C55A 147.3(8)
O61 C60 O62 125.9(4)
O61 C60 C63 117.8(4)
O62 C60 C63 116.3(4)
C65 C63 C66 112.0(4)
C65 C63 C64 110.0(4)
C66 C63 C64 108.1(4)
C65 C63 C60 108.4(4)
C66 C63 C60 110.3(4)
C64 C63 C60 108.0(4)
N101 C102 C103 123.6(5)
C104 C103 C102 118.0(5)
C103 C104 C105 119.5(5)
C104 C105 C106 118.2(5)
N101 C106 C105 123.9(5)
N201 C202 C203 122.7(5)
C204 C203 C202 119.3(5)
C205 C204 C203 119.3(5)
C204 C205 C206 119.0(6)
N201 C206 C205 121.8(5)
N301 C302 C303 124.1(5)
C304 C303 C302 118.1(6)
C303 C304 C305 120.1(6)
C304 C305 C306 119.1(6)
N301 C306 C305 122.9(6)

loop_
_geom_bond_atom_site_label_1
_geom_bond_atom_site_label_2
_geom_bond_distance
Fe1 O1 1.913(3)
Fe1 O52 2.029(3)
Fe1 O11 2.054(3)
Fe1 O62 2.063(3)
Fe1 O21 2.097(3)
Fe1 N101 2.249(4)
Fe1 Fe2 3.2711(8)
Fe1 Fe3 3.3539(9)
Fe2 O1 1.849(3)
Fe2 O31 2.008(3)
Fe2 O22 2.014(3)
Fe2 O41 2.044(3)
Fe2 O12 2.052(3)
Fe2 N201 2.258(4)
Fe2 Fe3 3.3043(8)
Fe3 O1 1.970(3)
Fe3 O61 2.057(3)
Fe3 O42 2.064(3)
Fe3 O51 2.080(3)
Fe3 O32 2.116(3)
Fe3 N301 2.225(4)
O11 C10 1.256(5)
O12 C10 1.264(5)
O22 C20 1.250(5)
O21 C20 1.241(5)
O31 C30 1.249(5)
O32 C30 1.260(5)
O41 C40 1.267(5)
O42 C40 1.239(5)
O51 C50 1.250(5)
O52 C50 1.262(5)
O61 C60 1.236(5)
O62 C60 1.250(5)
N101 C102 1.316(6)
N101 C106 1.330(5)
N201 C202 1.325(6)
N201 C206 1.336(6)
N301 C302 1.325(6)
N301 C306 1.338(6)
C10 C13 1.509(5)
C13 C15 1.5334(10)
C13 C14A 1.5337(10)
C13 C16 1.5337(10)
C13 C15A 1.5339(10)
C13 C14 1.5340(10)
C13 C16A 1.5341(10)
C20 C23 1.524(6)
C23 C24 1.5337(10)
C23 C26A 1.5338(10)
C23 C25 1.5339(10)
C23 C25A 1.5339(10)
C23 C24A 1.5339(10)
C23 C26 1.5341(10)
C30 C33 1.512(6)
C33 C35A 1.5333(10)
C33 C36 1.5336(10)
C33 C34 1.5336(10)
C33 C36A 1.5338(10)
C33 C34A 1.5346(10)
C33 C35 1.5350(10)
C40 C43 1.514(6)
C43 C45 1.5336(10)
C43 C44A 1.5337(10)
C43 C44 1.5338(10)
C43 C46A 1.5341(10)
C43 C45A 1.5343(10)
C43 C46 1.5345(10)
C50 C53 1.505(6)
C53 C56A 1.5334(10)
C53 C56 1.5335(10)
C53 C55 1.5336(10)
C53 C54A 1.5337(10)
C53 C54 1.5338(10)
C53 C55A 1.5345(10)
C60 C63 1.542(5)
C63 C65 1.517(7)
C63 C66 1.517(7)
C63 C64 1.527(7)
C102 C103 1.406(7)
C103 C104 1.356(8)
C104 C105 1.372(8)
C105 C106 1.379(7)
C202 C203 1.387(7)
C203 C204 1.359(8)
C204 C205 1.348(8)
C205 C206 1.408(7)
C302 C303 1.391(7)
C303 C304 1.332(8)
C304 C305 1.344(8)
C305 C306 1.383(8)
